data_7012962
loop_
_publ_author_name
'Christelle Gateau'
'Marinella Mazzanti'
'Jacques P\'ecaut'
'Frank A. Dunand'
'Lothar Helm'

_publ_section_title
;
 Solid-state and solution properties of the lanthanide complexes of a
 new nonadentate tripodal ligand derived from 1,4,7-triazacyclononane
;
_journal_issue 12
_journal_name_full 'Dalton Trans.'
_journal_page_first 2428
_journal_page_last 2433
_journal_paper_doi 10.1039/b303079b
_journal_year 2003
_chemical_formula_sum 'C27 H33 N6 Nd O9'
_chemical_formula_weight 729.83
_chemical_name_systematic
;
?
;
_space_group_IT_number 7
_symmetry_cell_setting monoclinic
_symmetry_space_group_name_Hall 'P -2yac'
_symmetry_space_group_name_H-M 'P 1 n 1'
_atom_sites_solution_hydrogens geom
_atom_sites_solution_primary direct
_atom_sites_solution_secondary difmap
_audit_creation_method SHELXL-97
_cell_angle_alpha 90.00
_cell_angle_beta 100.400(10)
_cell_angle_gamma 90.00
_cell_formula_units_Z 2
_cell_length_a 8.042(4)
_cell_length_b 11.948(7)
_cell_length_c 14.985(6)
_cell_measurement_temperature 298(2)
_cell_volume 1416.2(12)
_computing_cell_refinement 'Bruker SMART'
_computing_data_collection 'Bruker SMART'
_computing_data_reduction 'Bruker SHELXTL'
_computing_molecular_graphics 'Bruker SHELXTL'
_computing_publication_material 'Bruker SHELXTL'
_computing_structure_refinement 'SHELXL-97 (Sheldrick, 1997)'
_computing_structure_solution 'SHELXS-97 (Sheldrick, 1990)'
_diffrn_ambient_temperature 298(2)
_diffrn_measured_fraction_theta_full 0.909
_diffrn_measured_fraction_theta_max 0.909
_diffrn_measurement_device_type 'CCD area detector'
_diffrn_measurement_method 'phi and omega scans'
_diffrn_radiation_monochromator graphite
_diffrn_radiation_source 'fine-focus sealed tube'
_diffrn_radiation_type MoK\a
_diffrn_radiation_wavelength 0.71073
_diffrn_reflns_av_R_equivalents 0.0500
_diffrn_reflns_av_sigmaI/netI 0.0905
_diffrn_reflns_limit_h_max 10
_diffrn_reflns_limit_h_min -10
_diffrn_reflns_limit_k_max 15
_diffrn_reflns_limit_k_min -12
_diffrn_reflns_limit_l_max 12
_diffrn_reflns_limit_l_min -20
_diffrn_reflns_number 8804
_diffrn_reflns_theta_full 28.74
_diffrn_reflns_theta_max 28.74
_diffrn_reflns_theta_min 1.70
_exptl_absorpt_coefficient_mu 1.898
_exptl_absorpt_correction_type none
_exptl_crystal_density_diffrn 1.712
_exptl_crystal_density_method 'not measured'
_exptl_crystal_F_000 738
_exptl_crystal_size_max 0.02
_exptl_crystal_size_mid 0.05
_exptl_crystal_size_min 0.2
_refine_diff_density_max 0.622
_refine_diff_density_min -0.764
_refine_diff_density_rms 0.125
_refine_ls_abs_structure_details 'Flack H D (1983), Acta Cryst. A39, 876-881'
_refine_ls_abs_structure_Flack 0.034(19)
_refine_ls_extinction_method none
_refine_ls_goodness_of_fit_ref 0.995
_refine_ls_hydrogen_treatment mixed
_refine_ls_matrix_type full
_refine_ls_number_parameters 388
_refine_ls_number_reflns 4841
_refine_ls_number_restraints 2
_refine_ls_restrained_S_all 0.995
_refine_ls_R_factor_all 0.0724
_refine_ls_R_factor_gt 0.0414
_refine_ls_shift/su_max 0.114
_refine_ls_shift/su_mean 0.010
_refine_ls_structure_factor_coef Fsqd
_refine_ls_weighting_details 'calc w=1/[\s^2^(Fo^2^)+(0.0437P)^2^+0.0000P] where P=(Fo^2^+2Fc^2^)/3'
_refine_ls_weighting_scheme calc
_refine_ls_wR_factor_gt 0.0854
_refine_ls_wR_factor_ref 0.0929
_reflns_number_gt 3584
_reflns_number_total 4841
_reflns_threshold_expression >2sigma(I)
_cod_data_source_file b303079b.txt
_cod_data_source_block complexNd(tpatcn)_(1)
_cod_depositor_comments
;
The following automatic conversions were performed:
'_symmetry_cell_setting' value 'Monoclinic' changed to 'monoclinic'
according to '/home/saulius/struct/CIF-dictionaries/cif_core.dic'
dictionary named 'cif_core.dic' version 2.4.1 from 2010-06-29.

Automatic conversion script
Id: cif_fix_enum 1527 2010-12-29 10:47:43Z saulius 
;
_cod_original_sg_symbol_H-M Pn
_cod_database_code 7012962

loop_
_symmetry_equiv_pos_as_xyz
'x, y, z'
'x+1/2, -y, z+1/2'

loop_
_atom_site_label
_atom_site_type_symbol
_atom_site_fract_x
_atom_site_fract_y
_atom_site_fract_z
_atom_site_U_iso_or_equiv
_atom_site_adp_type
_atom_site_occupancy
_atom_site_symmetry_multiplicity
_atom_site_calc_flag
_atom_site_refinement_flags
_atom_site_disorder_assembly
_atom_site_disorder_group
Nd Nd 0.31436(4) 0.27816(3) 0.82121(4) 0.02440(11) Uani 1 1 d . . .
O11 O 0.5480(8) 0.3641(6) 0.9226(4) 0.0440(17) Uani 1 1 d . . .
O12 O 0.6589(10) 0.4290(7) 1.0600(5) 0.073(3) Uani 1 1 d . . .
O21 O 0.4587(8) 0.3322(7) 0.7010(5) 0.0506(19) Uani 1 1 d . . .
O22 O 0.5611(9) 0.4574(8) 0.6153(5) 0.078(3) Uani 1 1 d . . .
O31 O 0.4898(8) 0.1107(5) 0.8362(4) 0.0415(16) Uani 1 1 d . . .
O32 O 0.5907(8) -0.0454(5) 0.7858(4) 0.0451(17) Uani 1 1 d . . .
N1 N 0.0598(8) 0.1687(6) 0.8834(5) 0.0334(17) Uani 1 1 d . . .
N2 N 0.0837(9) 0.4131(6) 0.8799(5) 0.0315(18) Uani 1 1 d . . .
N3 N 0.0127(9) 0.2818(7) 0.7089(4) 0.0324(16) Uani 1 1 d . . .
N11 N 0.3634(8) 0.2139(7) 0.9904(4) 0.0308(16) Uani 1 1 d . . .
N21 N 0.3306(10) 0.4906(7) 0.7932(5) 0.039(2) Uani 1 1 d . . .
N31 N 0.2579(8) 0.1315(7) 0.6905(5) 0.0318(17) Uani 1 1 d . . .
C1 C -0.0491(11) 0.2373(8) 0.9322(7) 0.044(3) Uani 1 1 d . . .
H1A H -0.0632 0.1986 0.9873 0.052 Uiso 1 1 calc R . .
H1B H -0.1598 0.2451 0.8945 0.052 Uiso 1 1 calc R . .
C2 C 0.0238(12) 0.3533(10) 0.9569(6) 0.046(3) Uani 1 1 d . . .
H2A H -0.0620 0.3987 0.9774 0.056 Uiso 1 1 calc R . .
H2B H 0.1180 0.3463 1.0071 0.056 Uiso 1 1 calc R . .
C3 C -0.0620(11) 0.4389(8) 0.8058(6) 0.041(2) Uani 1 1 d . . .
H3A H -0.0791 0.5192 0.8035 0.050 Uiso 1 1 calc R . .
H3B H -0.1630 0.4051 0.8210 0.050 Uiso 1 1 calc R . .
C4 C -0.0421(12) 0.3985(8) 0.7117(6) 0.037(2) Uani 1 1 d . . .
H4A H -0.1494 0.4072 0.6707 0.044 Uiso 1 1 calc R . .
H4B H 0.0397 0.4460 0.6897 0.044 Uiso 1 1 calc R . .
C5 C -0.1153(10) 0.2005(8) 0.7322(6) 0.038(2) Uani 1 1 d . . .
H5A H -0.2047 0.2422 0.7528 0.045 Uiso 1 1 calc R . .
H5B H -0.1655 0.1606 0.6776 0.045 Uiso 1 1 calc R . .
C6 C -0.0464(11) 0.1171(7) 0.8032(6) 0.034(2) Uani 1 1 d . . .
H6A H -0.1396 0.0779 0.8222 0.041 Uiso 1 1 calc R . .
H6B H 0.0204 0.0625 0.7773 0.041 Uiso 1 1 calc R . .
C11 C 0.1450(12) 0.0815(8) 0.9458(6) 0.036(2) Uani 1 1 d . . .
H11A H 0.2028 0.0291 0.9125 0.043 Uiso 1 1 calc R . .
H11B H 0.0619 0.0404 0.9722 0.043 Uiso 1 1 calc R . .
C12 C 0.2697(11) 0.1359(8) 1.0193(6) 0.035(2) Uani 1 1 d . . .
C13 C 0.2883(13) 0.1104(9) 1.1106(7) 0.049(3) Uani 1 1 d . . .
H13 H 0.2236 0.0536 1.1295 0.058 Uiso 1 1 calc R . .
C14 C 0.3991(15) 0.1669(11) 1.1719(7) 0.062(3) Uani 1 1 d . . .
H14 H 0.4121 0.1491 1.2332 0.074 Uiso 1 1 calc R . .
C15 C 0.4930(13) 0.2512(10) 1.1434(7) 0.060(4) Uani 1 1 d . . .
H15 H 0.5670 0.2935 1.1851 0.072 Uiso 1 1 calc R . .
C16 C 0.4750(11) 0.2724(9) 1.0492(6) 0.034(2) Uani 1 1 d . . .
C17 C 0.5686(12) 0.3633(9) 1.0082(7) 0.042(2) Uani 1 1 d . . .
C21 C 0.173(2) 0.5157(12) 0.9138(11) 0.038(4) Uani 1 1 d . . .
H21A H 0.2467 0.4999 0.9710 0.045 Uiso 1 1 calc R . .
H21B H 0.0907 0.5711 0.9251 0.045 Uiso 1 1 calc R . .
C22 C 0.2790(14) 0.5649(9) 0.8465(7) 0.046(3) Uani 1 1 d . . .
C23 C 0.3146(17) 0.6797(9) 0.8482(6) 0.053(3) Uani 1 1 d . . .
H23 H 0.2668 0.7281 0.8851 0.063 Uiso 1 1 calc R . .
C24 C 0.4250(18) 0.7194(13) 0.7925(9) 0.080(4) Uani 1 1 d . . .
H24 H 0.4600 0.7937 0.7938 0.096 Uiso 1 1 calc R . .
C25 C 0.4789(13) 0.6400(11) 0.7349(8) 0.068(4) Uani 1 1 d . . .
H25 H 0.5478 0.6628 0.6947 0.082 Uiso 1 1 calc R . .
C26 C 0.4324(17) 0.5287(15) 0.7363(10) 0.041(4) Uani 1 1 d . . .
C27 C 0.4884(11) 0.4308(11) 0.6787(7) 0.044(3) Uani 1 1 d . . .
C31 C 0.0457(12) 0.2563(8) 0.6169(6) 0.039(3) Uani 1 1 d . . .
H31A H 0.1112 0.3165 0.5970 0.047 Uiso 1 1 calc R . .
H31B H -0.0609 0.2516 0.5748 0.047 Uiso 1 1 calc R . .
C32 C 0.1388(11) 0.1495(8) 0.6154(6) 0.030(2) Uani 1 1 d . . .
C33 C 0.1146(12) 0.0745(9) 0.5441(6) 0.041(2) Uani 1 1 d . . .
H33 H 0.0333 0.0880 0.4926 0.050 Uiso 1 1 calc R . .
C34 C 0.2109(12) -0.0187(9) 0.5504(6) 0.044(3) Uani 1 1 d . . .
H34 H 0.1946 -0.0708 0.5035 0.053 Uiso 1 1 calc R . .
C35 C 0.3331(11) -0.0370(8) 0.6258(6) 0.036(2) Uani 1 1 d . . .
H35 H 0.4010 -0.1005 0.6301 0.043 Uiso 1 1 calc R . .
C36 C 0.3529(11) 0.0412(7) 0.6955(6) 0.032(2) Uani 1 1 d . . .
C37 C 0.4906(11) 0.0330(8) 0.7793(6) 0.029(2) Uani 1 1 d . . .
O1 O 0.6002(12) 0.1860(9) 0.5454(7) 0.112(4) Uani 1 1 d . . .
O2 O 0.2685(12) 0.3854(7) 0.4606(6) 0.089(3) Uani 1 1 d . . .
O3 O 0.3462(10) 0.1793(7) 0.3903(5) 0.073(2) Uani 1 1 d . . .

loop_
_atom_site_aniso_label
_atom_site_aniso_U_11
_atom_site_aniso_U_22
_atom_site_aniso_U_33
_atom_site_aniso_U_23
_atom_site_aniso_U_13
_atom_site_aniso_U_12
Nd 0.01995(16) 0.0309(2) 0.02251(18) -0.0002(5) 0.00441(12) -0.0004(6)
O11 0.037(4) 0.062(5) 0.031(4) 0.002(3) 0.001(3) -0.020(4)
O12 0.056(5) 0.096(7) 0.065(6) -0.030(5) 0.006(4) -0.036(5)
O21 0.052(4) 0.059(5) 0.048(4) 0.005(4) 0.029(4) -0.008(4)
O22 0.043(4) 0.147(8) 0.051(5) 0.051(5) 0.026(4) 0.008(5)
O31 0.039(4) 0.053(4) 0.028(4) -0.012(3) -0.006(3) 0.015(3)
O32 0.041(4) 0.029(4) 0.063(5) -0.006(3) 0.003(3) 0.009(3)
N1 0.026(4) 0.036(4) 0.039(5) -0.001(3) 0.008(3) -0.005(3)
N2 0.029(4) 0.038(5) 0.030(4) 0.002(3) 0.013(3) 0.003(3)
N3 0.031(4) 0.038(4) 0.027(4) -0.002(4) 0.002(3) 0.000(4)
N11 0.032(4) 0.038(4) 0.023(4) 0.001(4) 0.007(3) 0.002(4)
N21 0.030(5) 0.048(5) 0.036(6) 0.007(4) 0.002(4) 0.003(4)
N31 0.023(4) 0.047(5) 0.027(4) 0.001(3) 0.008(3) -0.001(3)
C1 0.032(5) 0.059(7) 0.044(6) 0.010(5) 0.019(4) 0.001(5)
C2 0.035(6) 0.081(9) 0.025(5) 0.007(5) 0.012(4) 0.004(6)
C3 0.033(5) 0.037(6) 0.055(7) 0.007(5) 0.011(5) 0.004(5)
C4 0.029(5) 0.053(7) 0.031(5) 0.005(4) 0.010(4) 0.008(5)
C5 0.020(4) 0.052(8) 0.040(5) -0.003(4) 0.002(4) -0.001(4)
C6 0.027(5) 0.034(6) 0.041(6) -0.002(4) 0.001(4) -0.005(4)
C11 0.039(6) 0.032(6) 0.038(6) 0.010(4) 0.008(4) -0.001(5)
C12 0.036(5) 0.037(6) 0.036(5) 0.018(4) 0.014(4) 0.009(4)
C13 0.041(6) 0.057(7) 0.050(7) 0.022(5) 0.015(5) 0.014(5)
C14 0.063(7) 0.092(10) 0.033(6) 0.017(6) 0.014(6) -0.001(7)
C15 0.043(6) 0.106(12) 0.027(5) -0.010(5) -0.004(4) 0.013(6)
C16 0.028(4) 0.044(5) 0.025(5) -0.003(5) -0.006(4) 0.006(5)
C17 0.039(6) 0.042(7) 0.041(6) -0.007(5) -0.006(5) 0.000(5)
C21 0.045(8) 0.027(8) 0.043(8) -0.006(6) 0.013(6) -0.001(6)
C22 0.051(7) 0.046(7) 0.037(7) 0.001(5) -0.005(5) -0.003(6)
C23 0.071(7) 0.033(6) 0.047(8) 0.010(4) -0.008(8) -0.015(6)
C24 0.071(9) 0.081(10) 0.078(10) -0.008(8) -0.016(8) -0.040(9)
C25 0.044(6) 0.088(10) 0.064(8) 0.054(7) -0.013(6) -0.030(7)
C26 0.025(6) 0.068(11) 0.025(7) 0.017(7) -0.008(5) -0.001(7)
C27 0.020(5) 0.077(9) 0.034(6) 0.013(6) 0.000(4) -0.002(5)
C31 0.029(5) 0.052(9) 0.035(5) -0.002(4) 0.001(4) -0.004(4)
C32 0.029(5) 0.032(6) 0.028(5) 0.003(4) 0.004(4) -0.001(4)
C33 0.034(5) 0.061(7) 0.025(5) -0.012(4) -0.004(4) -0.001(5)
C34 0.047(6) 0.051(7) 0.034(6) -0.020(5) 0.007(5) -0.006(5)
C35 0.037(5) 0.033(6) 0.040(6) -0.015(4) 0.012(4) -0.012(4)
C36 0.025(5) 0.030(5) 0.040(6) 0.002(4) 0.006(4) 0.001(4)
C37 0.029(5) 0.031(5) 0.032(5) -0.006(4) 0.017(4) -0.002(4)
O1 0.073(6) 0.119(10) 0.123(9) -0.033(6) -0.039(6) 0.013(6)
O2 0.106(7) 0.083(7) 0.089(7) -0.025(5) 0.045(6) -0.029(5)
O3 0.065(5) 0.102(7) 0.051(5) -0.013(4) 0.006(4) -0.007(5)

loop_
_atom_type_symbol
_atom_type_description
_atom_type_scat_dispersion_real
_atom_type_scat_dispersion_imag
_atom_type_scat_source
C C 0.0033 0.0016 'International Tables Vol C Tables 4.2.6.8 and 6.1.1.4'
H H 0.0000 0.0000 'International Tables Vol C Tables 4.2.6.8 and 6.1.1.4'
N N 0.0061 0.0033 'International Tables Vol C Tables 4.2.6.8 and 6.1.1.4'
O O 0.0106 0.0060 'International Tables Vol C Tables 4.2.6.8 and 6.1.1.4'
Nd Nd -0.1943 3.0179 'International Tables Vol C Tables 4.2.6.8 and 6.1.1.4'

loop_
_geom_angle_atom_site_label_1
_geom_angle_atom_site_label_2
_geom_angle_atom_site_label_3
_geom_angle
_geom_angle_site_symmetry_1
_geom_angle_site_symmetry_3
_geom_angle_publ_flag
O21 Nd O11 86.1(2) . . ?
O21 Nd O31 86.5(2) . . ?
O11 Nd O31 85.4(2) . . ?
O21 Nd N21 64.4(3) . . ?
O11 Nd N21 68.2(3) . . ?
O31 Nd N21 141.1(2) . . ?
O21 Nd N31 70.1(2) . . ?
O11 Nd N31 140.1(2) . . ?
O31 Nd N31 62.3(2) . . ?
N21 Nd N31 123.1(2) . . ?
O21 Nd N11 143.1(2) . . ?
O11 Nd N11 63.3(2) . . ?
O31 Nd N11 71.7(2) . . ?
N21 Nd N11 116.4(3) . . ?
N31 Nd N11 120.5(3) . . ?
O21 Nd N3 91.7(2) . . ?
O11 Nd N3 153.5(3) . . ?
O31 Nd N3 120.8(2) . . ?
N21 Nd N3 87.1(3) . . ?
N31 Nd N3 61.7(2) . . ?
N11 Nd N3 125.0(2) . . ?
O21 Nd N2 122.2(3) . . ?
O11 Nd N2 92.5(2) . . ?
O31 Nd N2 151.0(2) . . ?
N21 Nd N2 61.8(2) . . ?
N31 Nd N2 127.2(2) . . ?
N11 Nd N2 81.5(2) . . ?
N3 Nd N2 66.6(2) . . ?
O21 Nd N1 151.5(2) . . ?
O11 Nd N1 122.3(2) . . ?
O31 Nd N1 91.9(2) . . ?
N21 Nd N1 126.1(2) . . ?
N31 Nd N1 84.0(2) . . ?
N11 Nd N1 61.2(2) . . ?
N3 Nd N1 64.8(2) . . ?
N2 Nd N1 64.9(2) . . ?
C17 O11 Nd 125.3(6) . . ?
C27 O21 Nd 126.3(7) . . ?
C37 O31 Nd 128.1(6) . . ?
C6 N1 C11 110.7(7) . . ?
C6 N1 C1 109.0(7) . . ?
C11 N1 C1 108.9(7) . . ?
C6 N1 Nd 106.3(5) . . ?
C11 N1 Nd 105.2(5) . . ?
C1 N1 Nd 116.7(5) . . ?
C21 N2 C3 110.7(9) . . ?
C21 N2 C2 109.6(9) . . ?
C3 N2 C2 110.5(7) . . ?
C21 N2 Nd 106.8(7) . . ?
C3 N2 Nd 111.8(5) . . ?
C2 N2 Nd 107.3(5) . . ?
C4 N3 C31 109.1(7) . . ?
C4 N3 C5 112.8(7) . . ?
C31 N3 C5 109.2(7) . . ?
C4 N3 Nd 103.8(6) . . ?
C31 N3 Nd 106.6(5) . . ?
C5 N3 Nd 115.0(5) . . ?
C12 N11 C16 120.6(8) . . ?
C12 N11 Nd 122.1(6) . . ?
C16 N11 Nd 116.8(6) . . ?
C22 N21 C26 116.6(11) . . ?
C22 N21 Nd 122.4(6) . . ?
C26 N21 Nd 119.0(9) . . ?
C36 N31 C32 119.5(8) . . ?
C36 N31 Nd 119.2(6) . . ?
C32 N31 Nd 121.2(6) . . ?
N1 C1 C2 112.7(7) . . ?
N2 C2 C1 114.0(7) . . ?
N2 C3 C4 115.0(7) . . ?
N3 C4 C3 114.2(7) . . ?
C6 C5 N3 114.6(7) . . ?
N1 C6 C5 112.8(8) . . ?
N1 C11 C12 109.3(8) . . ?
N11 C12 C13 120.9(9) . . ?
N11 C12 C11 114.3(7) . . ?
C13 C12 C11 124.8(9) . . ?
C14 C13 C12 120.5(10) . . ?
C13 C14 C15 119.4(10) . . ?
C14 C15 C16 118.6(10) . . ?
N11 C16 C15 119.9(9) . . ?
N11 C16 C17 115.6(8) . . ?
C15 C16 C17 124.4(9) . . ?
O12 C17 O11 125.7(10) . . ?
O12 C17 C16 118.5(9) . . ?
O11 C17 C16 115.8(8) . . ?
N2 C21 C22 112.6(10) . . ?
N21 C22 C23 126.0(10) . . ?
N21 C22 C21 114.3(9) . . ?
C23 C22 C21 119.6(11) . . ?
C22 C23 C24 118.0(12) . . ?
C25 C24 C23 115.8(12) . . ?
C26 C25 C24 121.8(12) . . ?
N21 C26 C25 121.7(14) . . ?
N21 C26 C27 111.1(13) . . ?
C25 C26 C27 127.2(13) . . ?
O22 C27 O21 125.4(12) . . ?
O22 C27 C26 116.9(12) . . ?
O21 C27 C26 117.7(10) . . ?
N3 C31 C32 111.6(7) . . ?
N31 C32 C33 121.3(9) . . ?
N31 C32 C31 114.0(8) . . ?
C33 C32 C31 124.7(8) . . ?
C34 C33 C32 118.8(9) . . ?
C33 C34 C35 120.3(9) . . ?
C34 C35 C36 118.6(9) . . ?
N31 C36 C35 121.5(9) . . ?
N31 C36 C37 115.3(8) . . ?
C35 C36 C37 123.1(8) . . ?
O32 C37 O31 126.3(9) . . ?
O32 C37 C36 118.9(8) . . ?
O31 C37 C36 114.8(8) . . ?

loop_
_geom_bond_atom_site_label_1
_geom_bond_atom_site_label_2
_geom_bond_distance
_geom_bond_site_symmetry_2
_geom_bond_publ_flag
Nd O21 2.401(6) . ?
Nd O11 2.422(6) . ?
Nd O31 2.436(6) . ?
Nd N21 2.580(9) . ?
Nd N31 2.606(7) . ?
Nd N11 2.611(7) . ?
Nd N3 2.692(7) . ?
Nd N2 2.720(7) . ?
Nd N1 2.731(7) . ?
O11 C17 1.263(11) . ?
O12 C17 1.242(11) . ?
O21 C27 1.259(12) . ?
O22 C27 1.244(11) . ?
O31 C37 1.260(10) . ?
O32 C37 1.227(10) . ?
N1 C6 1.478(11) . ?
N1 C11 1.483(11) . ?
N1 C1 1.485(11) . ?
N2 C21 1.464(16) . ?
N2 C3 1.494(11) . ?
N2 C2 1.508(11) . ?
N3 C4 1.466(12) . ?
N3 C31 1.482(11) . ?
N3 C5 1.502(12) . ?
N11 C12 1.319(11) . ?
N11 C16 1.336(12) . ?
N21 C22 1.311(11) . ?
N21 C26 1.362(15) . ?
N31 C36 1.316(11) . ?
N31 C32 1.358(10) . ?
C1 C2 1.524(14) . ?
C3 C4 1.526(13) . ?
C5 C6 1.489(12) . ?
C11 C12 1.497(13) . ?
C12 C13 1.383(12) . ?
C13 C14 1.342(15) . ?
C14 C15 1.373(15) . ?
C15 C16 1.417(13) . ?
C16 C17 1.513(14) . ?
C21 C22 1.550(16) . ?
C22 C23 1.400(14) . ?
C23 C24 1.407(18) . ?
C24 C25 1.403(18) . ?
C25 C26 1.38(2) . ?
C26 C27 1.567(19) . ?
C31 C32 1.482(13) . ?
C32 C33 1.381(12) . ?
C33 C34 1.350(13) . ?
C34 C35 1.374(13) . ?
C35 C36 1.389(12) . ?
C36 C37 1.521(13) . ?
